data_7037914
loop_
_publ_author_name
'Takahashi, Kiyonori'
'Hoshino, Norihisa'
'Takeda, Takashi'
'Satomi, Koichiro'
'Suzuki, Yasutaka'
'Noro, Shin-Ichiro'
'Nakamura, Takayoshi'
'Kawamata, Jun'
'Akutagawa, Tomoyuki'

_publ_section_title
;
 The crystal design of polar one-dimensional hydrogen-bonded copper
 coordination complexes.
;
_journal_issue 8
_journal_name_full 'Dalton transactions (Cambridge, England : 2003)'
_journal_page_first 3398
_journal_page_last 3406
_journal_paper_doi 10.1039/c5dt04865f
_journal_volume 45
_journal_year 2016
_chemical_formula_moiety 'C24 H20 Br2 Cu N2 O5'
_chemical_formula_sum 'C24 H20 Br2 Cu N2 O5'
_chemical_formula_weight 639.79
_space_group_IT_number 5
_symmetry_cell_setting monoclinic
_symmetry_Int_Tables_number 5
_symmetry_space_group_name_Hall 'C 2y'
_symmetry_space_group_name_H-M 'C 1 2 1'
_atom_sites_solution_hydrogens geom
_atom_sites_solution_primary direct
_atom_sites_solution_secondary difmap
_audit_creation_method 'by CrystalStructure 4.0'
_audit_update_record
;
2016-01-06 deposited with the CCDC.
2016-01-06 downloaded from the CCDC.
;
_cell_angle_alpha 90.0000
_cell_angle_beta 121.1004(8)
_cell_angle_gamma 90.0000
_cell_formula_units_Z 2
_cell_length_a 15.8100(3)
_cell_length_b 5.83189(11)
_cell_length_c 14.8160(3)
_cell_measurement_reflns_used 4386
_cell_measurement_temperature 100
_cell_measurement_theta_max 68.19
_cell_measurement_theta_min 3.48
_cell_volume 1169.71(4)
_computing_cell_refinement 'RAPID AUTO'
_computing_data_collection 'RAPID AUTO (Rigaku, ????)'
_computing_data_reduction 'RAPID AUTO'
_computing_molecular_graphics 'CrystalStructure 4.0'
_computing_publication_material 'CrystalStructure 4.0 (Rigaku, 2010)'
_computing_structure_refinement 'SHELXL97 (Sheldrick, 2008)'
_computing_structure_solution 'Il Milione (Burla, et al., 2007)'
_diffrn_ambient_temperature 100
_diffrn_detector_area_resol_mean 10.000
_diffrn_measured_fraction_theta_full 0.998
_diffrn_measured_fraction_theta_max 0.998
_diffrn_measurement_device_type 'Rigaku R-AXIS RAPID'
_diffrn_measurement_method \w
_diffrn_radiation_type 'Cu K\a'
_diffrn_radiation_wavelength 1.54187
_diffrn_reflns_av_R_equivalents 0.0716
_diffrn_reflns_limit_h_max 18
_diffrn_reflns_limit_h_min -18
_diffrn_reflns_limit_k_max 6
_diffrn_reflns_limit_k_min -7
_diffrn_reflns_limit_l_max 17
_diffrn_reflns_limit_l_min -17
_diffrn_reflns_number 6300
_diffrn_reflns_theta_full 68.19
_diffrn_reflns_theta_max 68.18
_diffrn_standards_number 0
_exptl_absorpt_coefficient_mu 5.664
_exptl_absorpt_correction_T_max 0.945
_exptl_absorpt_correction_T_min 0.505
_exptl_absorpt_correction_type numerical
_exptl_absorpt_process_details 'NUMABS (Rigaku, 1999)'
_exptl_crystal_colour blue
_exptl_crystal_density_diffrn 1.816
_exptl_crystal_density_method 'not measured'
_exptl_crystal_description plate
_exptl_crystal_F_000 634.00
_exptl_crystal_size_max 0.200
_exptl_crystal_size_mid 0.100
_exptl_crystal_size_min 0.010
_refine_diff_density_max 0.590
_refine_diff_density_min -0.670
_refine_ls_abs_structure_details 'Flack, H. D. (1983), Acta Cryst. A39, 876-881.  868 Friedel Pairs'
_refine_ls_abs_structure_Flack 0.01(4)
_refine_ls_extinction_method none
_refine_ls_goodness_of_fit_ref 1.113
_refine_ls_hydrogen_treatment constr
_refine_ls_number_parameters 156
_refine_ls_number_reflns 2047
_refine_ls_number_restraints 1
_refine_ls_R_factor_gt 0.0442
_refine_ls_shift/su_max 0.000
_refine_ls_structure_factor_coef Fsqd
_refine_ls_weighting_details 'w = 1/[\s^2^(Fo^2^)+(0.0461P)^2^+0.5115P] where P=(Fo^2^+2Fc^2^)/3'
_refine_ls_weighting_scheme calc
_refine_ls_wR_factor_ref 0.1080
_reflns_number_gt 1847
_reflns_number_total 2047
_reflns_threshold_expression F^2^>2.0\s(F^2^)
_cod_data_source_file c5dt04865f2.cif
_cod_data_source_block Crystal3
_cod_depositor_comments 'Adding full bibliography for 7037912--7037917.cif.'
_cod_original_cell_volume 1169.72(4)
_cod_database_code 7037914

loop_
_symmetry_equiv_pos_site_id
_symmetry_equiv_pos_as_xyz
1 +X,+Y,+Z
2 -X,+Y,-Z
3 1/2+X,1/2+Y,+Z
4 1/2-X,1/2+Y,-Z

loop_
_atom_site_label
_atom_site_type_symbol
_atom_site_fract_x
_atom_site_fract_y
_atom_site_fract_z
_atom_site_U_iso_or_equiv
_atom_site_adp_type
_atom_site_occupancy
_atom_site_symmetry_multiplicity
_atom_site_calc_flag
_atom_site_refinement_flags
Br2 Br 0.97869(4) 0.55748(15) 1.15382(4) 0.0299(2) Uani 1.0 4 d .
Cu1 Cu 0.5000 0.4564(2) 0.5000 0.0172(3) Uani 1.0 2 d .
O1 O 0.6193(3) 0.4773(8) 0.6384(3) 0.0179(10) Uani 1.0 4 d .
O2 O 0.6314(3) 0.0983(8) 0.6736(3) 0.0224(11) Uani 1.0 4 d .
O3 O 0.5000 0.8370(11) 0.5000 0.0229(15) Uani 1.0 2 d .
N1 N 0.4215(4) 0.4052(10) 0.5712(4) 0.0187(12) Uani 1.0 4 d .
C1 C 0.6552(5) 0.3023(13) 0.7005(5) 0.0183(14) Uani 1.0 4 d .
C2 C 0.7312(5) 0.3622(11) 0.8112(5) 0.0172(14) Uani 1.0 4 d .
C3 C 0.7338(4) 0.5808(14) 0.8521(4) 0.0211(14) Uani 1.0 4 d .
C4 C 0.8055(4) 0.6344(12) 0.9555(4) 0.0196(14) Uani 1.0 4 d .
C5 C 0.8762(4) 0.4711(14) 1.0166(5) 0.0223(15) Uani 1.0 4 d .
C6 C 0.8756(5) 0.2542(12) 0.9779(5) 0.0228(15) Uani 1.0 4 d .
C7 C 0.8017(4) 0.1976(12) 0.8759(4) 0.0196(14) Uani 1.0 4 d .
C8 C 0.4236(4) 0.5626(14) 0.6384(4) 0.0198(12) Uani 1.0 4 d .
C9 C 0.3677(4) 0.5397(16) 0.6854(5) 0.0232(14) Uani 1.0 4 d .
C10 C 0.3092(5) 0.3500(12) 0.6641(5) 0.0210(15) Uani 1.0 4 d .
C11 C 0.3075(4) 0.1828(13) 0.5958(4) 0.0198(13) Uani 1.0 4 d .
C12 C 0.3646(4) 0.2186(11) 0.5510(5) 0.0180(13) Uani 1.0 4 d .
H3 H 0.4702 0.8850 0.4376 0.0274 Uiso 1.0 4 calc R
H3A H 0.6862 0.6927 0.8091 0.0253 Uiso 1.0 4 calc R
H4 H 0.8062 0.7809 0.9840 0.0236 Uiso 1.0 4 calc R
H6 H 0.9252 0.1456 1.0205 0.0273 Uiso 1.0 4 calc R
H7 H 0.7987 0.0471 0.8499 0.0235 Uiso 1.0 4 calc R
H8 H 0.4646 0.6937 0.6543 0.0238 Uiso 1.0 4 calc R
H9 H 0.3699 0.6546 0.7320 0.0279 Uiso 1.0 4 calc R
H10 H 0.2702 0.3326 0.6955 0.0251 Uiso 1.0 4 calc R
H11 H 0.2683 0.0485 0.5806 0.0238 Uiso 1.0 4 calc R
H12 H 0.3635 0.1063 0.5040 0.0216 Uiso 1.0 4 calc R

loop_
_atom_site_aniso_label
_atom_site_aniso_U_11
_atom_site_aniso_U_22
_atom_site_aniso_U_33
_atom_site_aniso_U_12
_atom_site_aniso_U_13
_atom_site_aniso_U_23
Br2 0.0254(3) 0.0324(5) 0.0215(3) 0.0008(3) 0.0047(3) -0.0045(4)
Cu1 0.0137(6) 0.0201(8) 0.0192(6) 0.0000 0.0094(5) 0.0000
O1 0.0136(18) 0.020(3) 0.0165(19) -0.0044(18) 0.0053(17) -0.0021(18)
O2 0.0201(19) 0.022(4) 0.024(2) 0.003(2) 0.0104(17) 0.003(2)
O3 0.026(4) 0.028(5) 0.013(3) 0.0000 0.010(3) 0.0000
N1 0.014(3) 0.024(4) 0.018(3) 0.005(2) 0.008(2) 0.006(3)
C1 0.016(3) 0.021(4) 0.021(4) -0.005(3) 0.011(3) -0.005(3)
C2 0.017(3) 0.020(4) 0.018(3) 0.006(3) 0.012(3) 0.006(3)
C3 0.017(3) 0.026(5) 0.023(3) 0.007(3) 0.012(3) 0.005(3)
C4 0.021(3) 0.020(4) 0.018(3) -0.001(3) 0.010(3) -0.002(3)
C5 0.015(3) 0.033(5) 0.015(3) -0.003(3) 0.006(3) -0.004(3)
C6 0.019(3) 0.026(5) 0.028(4) 0.006(3) 0.015(3) 0.005(3)
C7 0.019(3) 0.022(4) 0.016(3) -0.005(3) 0.008(3) -0.008(3)
C8 0.020(3) 0.020(4) 0.021(3) 0.004(4) 0.012(3) -0.001(4)
C9 0.025(3) 0.025(4) 0.024(3) 0.003(4) 0.016(3) -0.000(4)
C10 0.021(3) 0.025(5) 0.024(4) 0.007(3) 0.016(3) 0.010(3)
C11 0.014(3) 0.024(4) 0.020(3) -0.001(3) 0.007(3) 0.004(3)
C12 0.017(3) 0.015(4) 0.019(3) 0.001(3) 0.007(3) -0.001(3)

loop_
_atom_type_symbol
_atom_type_description
_atom_type_scat_dispersion_real
_atom_type_scat_dispersion_imag
_atom_type_scat_source
C C 0.0181 0.0091
;
International Tables for Crystallography
(1992, Vol. C, Tables 4.2.6.8 and 6.1.1.4)
;
H H 0.0000 0.0000
;
International Tables for Crystallography
(1992, Vol. C, Table 6.1.1.4)
;
O O 0.0492 0.0322
;
International Tables for Crystallography
(1992, Vol. C, Tables 4.2.6.8 and 6.1.1.4)
;
N N 0.0311 0.0180
;
International Tables for Crystallography
(1992, Vol. C, Tables 4.2.6.8 and 6.1.1.4)
;
Cu Cu -1.9646 0.5888
;
International Tables for Crystallography
(1992, Vol. C, Tables 4.2.6.8 and 6.1.1.4)
;
Br Br -0.6763 1.2805
;
International Tables for Crystallography
(1992, Vol. C, Tables 4.2.6.8 and 6.1.1.4)
;

loop_
_geom_angle_atom_site_label_1
_geom_angle_atom_site_label_2
_geom_angle_atom_site_label_3
_geom_angle
_geom_angle_publ_flag
_geom_angle_site_symmetry_1
_geom_angle_site_symmetry_3
O1 Cu1 O1 172.8(2) yes . 2_656
O1 Cu1 O3 86.41(14) yes . .
O1 Cu1 N1 88.94(19) yes . .
O1 Cu1 N1 92.12(19) yes . 2_656
O1 Cu1 O3 86.41(14) yes 2_656 .
O1 Cu1 N1 92.12(19) yes 2_656 .
O1 Cu1 N1 88.94(19) yes 2_656 2_656
O3 Cu1 N1 98.48(16) yes . .
O3 Cu1 N1 98.48(16) yes . 2_656
N1 Cu1 N1 163.0(3) yes . 2_656
Cu1 O1 C1 122.1(4) yes . .
Cu1 N1 C8 119.9(5) yes . .
Cu1 N1 C12 121.6(5) yes . .
C8 N1 C12 118.5(7) yes . .
O1 C1 O2 125.2(5) yes . .
O1 C1 C2 113.9(6) yes . .
O2 C1 C2 120.8(6) yes . .
C1 C2 C3 121.0(5) yes . .
C1 C2 C7 119.6(6) yes . .
C3 C2 C7 119.3(5) yes . .
C2 C3 C4 120.3(6) yes . .
C3 C4 C5 119.1(7) yes . .
Br2 C5 C4 118.0(6) yes . .
Br2 C5 C6 120.3(5) yes . .
C4 C5 C6 121.6(5) yes . .
C5 C6 C7 119.2(6) yes . .
C2 C7 C6 120.3(7) yes . .
N1 C8 C9 121.9(7) yes . .
C8 C9 C10 119.5(8) yes . .
C9 C10 C11 119.3(8) yes . .
C10 C11 C12 117.9(7) yes . .
N1 C12 C11 122.8(7) yes . .
Cu1 O3 H3 109.453 no . .
Cu1 O3 H3 109.453 no . 2_656
H3 O3 H3 141.094 no . 2_656
C2 C3 H3A 119.828 no . .
C4 C3 H3A 119.837 no . .
C3 C4 H4 120.432 no . .
C5 C4 H4 120.425 no . .
C5 C6 H6 120.395 no . .
C7 C6 H6 120.395 no . .
C2 C7 H7 119.865 no . .
C6 C7 H7 119.869 no . .
N1 C8 H8 119.037 no . .
C9 C8 H8 119.049 no . .
C8 C9 H9 120.231 no . .
C10 C9 H9 120.237 no . .
C9 C10 H10 120.357 no . .
C11 C10 H10 120.354 no . .
C10 C11 H11 121.027 no . .
C12 C11 H11 121.045 no . .
N1 C12 H12 118.578 no . .
C11 C12 H12 118.573 no . .

loop_
_geom_bond_atom_site_label_1
_geom_bond_atom_site_label_2
_geom_bond_distance
_geom_bond_publ_flag
_geom_bond_site_symmetry_2
Br2 C5 1.900(5) yes .
Cu1 O1 1.945(3) yes .
Cu1 O1 1.945(3) yes 2_656
Cu1 O3 2.220(7) yes .
Cu1 N1 2.024(7) yes .
Cu1 N1 2.024(7) yes 2_656
O1 C1 1.292(8) yes .
O2 C1 1.249(9) yes .
N1 C8 1.342(9) yes .
N1 C12 1.343(8) yes .
C1 C2 1.491(8) yes .
C2 C3 1.403(11) yes .
C2 C7 1.407(8) yes .
C3 C4 1.391(7) yes .
C4 C5 1.390(9) yes .
C5 C6 1.387(11) yes .
C6 C7 1.390(8) yes .
C8 C9 1.384(11) yes .
C9 C10 1.370(11) yes .
C10 C11 1.395(10) yes .
C11 C12 1.386(11) yes .
O3 H3 0.840 no .
O3 H3 0.840 no 2_656
C3 H3A 0.950 no .
C4 H4 0.950 no .
C6 H6 0.950 no .
C7 H7 0.950 no .
C8 H8 0.950 no .
C9 H9 0.950 no .
C10 H10 0.950 no .
C11 H11 0.950 no .
C12 H12 0.950 no .

loop_
_geom_contact_atom_site_label_1
_geom_contact_atom_site_label_2
_geom_contact_distance
_geom_contact_publ_flag
_geom_contact_site_symmetry_2
Cu1 O2 3.127(4) no .
Cu1 O2 3.127(4) no 2_656
Cu1 C1 2.850(6) no 2_656
Cu1 C8 2.935(7) no 2_656
Cu1 C12 2.958(8) no 2_656
O1 C3 2.783(7) no .
O1 C7 3.588(6) no .
O1 C8 3.135(8) no .
O1 C12 3.310(9) no 2_656
O2 N1 3.365(7) no .
O2 C7 2.868(6) no .
O2 C12 3.434(9) no 2_656
O3 C8 3.284(8) no .
O3 C8 3.284(8) no 2_656
N1 C1 3.220(8) no .
N1 C10 2.769(11) no .
C2 C5 2.777(8) no .
C3 C6 2.795(9) no .
C4 C7 2.795(10) no .
C8 C11 2.735(10) no .
C9 C12 2.714(11) no .
Br2 C10 3.477(6) no 4_657
Br2 C11 3.573(5) no 4_657
O1 C10 3.564(9) no 3_555
O1 C11 3.553(9) no 3_555
O2 O3 2.781(5) no 1_545
O2 C10 3.229(9) no 3_545
O3 O2 2.781(5) no 1_565
O3 O2 2.781(5) no 2_666
O3 C12 3.432(9) no 1_565
O3 C12 3.432(9) no 2_666
N1 C11 3.548(7) no 4_556
C4 C6 3.548(11) no 4_657
C4 C7 3.479(10) no 1_565
C6 C4 3.548(11) no 4_647
C7 C4 3.479(10) no 1_545
C7 C9 3.599(11) no 3_545
C8 C11 3.575(6) no 4_556
C9 C7 3.599(11) no 3_455
C10 Br2 3.477(6) no 4_647
C10 O1 3.564(9) no 3_445
C10 O2 3.229(9) no 3_455
C11 Br2 3.573(5) no 4_647
C11 O1 3.553(9) no 3_445
C11 N1 3.548(7) no 4_546
C11 C8 3.575(6) no 4_546
C12 O3 3.432(9) no 1_545
Br2 H4 2.8944 no .
Br2 H6 2.9432 no .
Cu1 H8 2.9619 no .
Cu1 H8 2.9619 no 2_656
Cu1 H12 2.9935 no .
Cu1 H12 2.9935 no 2_656
O1 H3 3.5804 no .
O1 H3 2.6975 no 2_656
O1 H3A 2.5150 no .
O1 H8 2.8676 no .
O1 H12 3.1302 no 2_656
O2 H7 2.6010 no .
O2 H12 2.6745 no 2_656
O3 H8 2.7491 no .
O3 H8 2.7491 no 2_656
N1 H3 3.3184 no 2_656
N1 H9 3.2336 no .
N1 H11 3.2487 no .
C1 H3A 2.6829 no .
C1 H7 2.6595 no .
C1 H8 3.5534 no .
C1 H12 3.1055 no 2_656
C2 H4 3.2837 no .
C2 H6 3.2850 no .
C3 H7 3.2828 no .
C4 H6 3.2792 no .
C5 H3A 3.2568 no .
C5 H7 3.2543 no .
C6 H4 3.2790 no .
C7 H3A 3.2834 no .
C8 H3 3.0951 no 2_656
C8 H10 3.2419 no .
C8 H12 3.1619 no .
C9 H11 3.2501 no .
C10 H8 3.2319 no .
C10 H12 3.2385 no .
C11 H9 3.2490 no .
C12 H8 3.1649 no .
C12 H10 3.2477 no .
H3 H3A 3.3748 no 2_656
H3 H8 3.4425 no .
H3 H8 2.3685 no 2_656
H3A H4 2.3454 no .
H3A H8 3.0389 no .
H6 H7 2.3445 no .
H8 H9 2.3238 no .
H9 H10 2.3286 no .
H10 H11 2.3647 no .
H11 H12 2.3300 no .
Br2 H8 3.2798 no 4_647
Br2 H9 3.1512 no 4_647
Cu1 H3 3.4254 no 1_545
Cu1 H3 3.4254 no 2_646
O1 H10 2.9354 no 3_555
O1 H11 2.9230 no 3_555
O2 H3 3.3270 no 1_545
O2 H3 2.0270 no 2_646
O2 H3A 2.9282 no 1_545
O2 H8 3.4387 no 1_545
O2 H9 3.4209 no 3_545
O2 H10 2.5661 no 3_545
O3 H12 2.6943 no 1_565
O3 H12 2.6943 no 2_666
N1 H3 3.5199 no 2_646
N1 H11 2.7905 no 4_556
C1 H3 3.1377 no 2_646
C1 H9 3.2934 no 3_545
C1 H10 3.3095 no 3_545
C1 H11 3.4207 no 3_555
C2 H4 3.4112 no 4_647
C2 H9 3.2115 no 3_545
C2 H10 3.4552 no 3_555
C3 H4 3.3072 no 4_647
C3 H7 2.9135 no 1_565
C3 H10 3.0430 no 3_555
C4 H4 3.1324 no 4_647
C4 H6 3.3924 no 1_565
C4 H7 2.8425 no 1_565
C5 H3A 3.5938 no 4_647
C5 H4 3.0857 no 4_647
C6 H4 2.9888 no 1_545
C6 H4 3.2075 no 4_647
C6 H6 3.2000 no 2_757
C7 H3A 3.3339 no 1_545
C7 H4 2.8903 no 1_545
C7 H4 3.3332 no 4_647
C7 H9 2.8554 no 3_545
C7 H10 3.2485 no 3_545
C8 H11 3.5519 no 1_565
C8 H11 3.0933 no 4_556
C9 H7 3.1432 no 3_455
C9 H11 3.3416 no 1_565
C9 H11 3.3757 no 4_556
C9 H12 3.2845 no 4_556
C10 H7 3.0654 no 3_455
C10 H11 3.3750 no 4_556
C10 H12 2.9774 no 4_556
C11 H8 3.5830 no 1_545
C11 H9 3.5321 no 1_545
C11 H11 3.0951 no 4_556
C11 H12 3.3858 no 4_556
C12 H3 3.5065 no 1_545
C12 H3 3.1914 no 2_646
C12 H8 3.4226 no 1_545
C12 H11 2.7723 no 4_556
H3 Cu1 3.4254 no 1_565
H3 O2 3.3270 no 1_565
H3 O2 2.0270 no 2_666
H3 N1 3.5199 no 2_666
H3 C1 3.1377 no 2_666
H3 C12 3.5065 no 1_565
H3 C12 3.1914 no 2_666
H3 H10 3.2682 no 4_556
H3 H12 2.6819 no 1_565
H3 H12 2.6420 no 2_666
H3A O2 2.9282 no 1_565
H3A C5 3.5938 no 4_657
H3A C7 3.3339 no 1_565
H3A H7 2.5864 no 1_565
H3A H10 2.7510 no 3_555
H4 C2 3.4112 no 4_657
H4 C3 3.3072 no 4_657
H4 C4 3.1324 no 4_657
H4 C5 3.0857 no 4_657
H4 C6 2.9888 no 1_565
H4 C6 3.2075 no 4_657
H4 C7 2.8903 no 1_565
H4 C7 3.3332 no 4_657
H4 H4 3.5721 no 4_647
H4 H4 3.5721 no 4_657
H4 H6 2.7022 no 1_565
H4 H7 2.4756 no 1_565
H6 C4 3.3924 no 1_545
H6 C6 3.2000 no 2_757
H6 H4 2.7022 no 1_545
H6 H6 2.7294 no 2_757
H6 H9 3.4168 no 4_647
H7 C3 2.9135 no 1_545
H7 C4 2.8425 no 1_545
H7 C9 3.1432 no 3_545
H7 C10 3.0654 no 3_545
H7 H3A 2.5864 no 1_545
H7 H4 2.4756 no 1_545
H7 H9 2.5966 no 3_545
H7 H10 2.4364 no 3_545
H8 Br2 3.2798 no 4_657
H8 O2 3.4387 no 1_565
H8 C11 3.5830 no 1_565
H8 C12 3.4226 no 1_565
H8 H11 3.4068 no 1_565
H8 H12 3.1028 no 1_565
H9 Br2 3.1512 no 4_657
H9 O2 3.4209 no 3_455
H9 C1 3.2934 no 3_455
H9 C2 3.2115 no 3_455
H9 C7 2.8554 no 3_455
H9 C11 3.5321 no 1_565
H9 H6 3.4168 no 4_657
H9 H7 2.5966 no 3_455
H9 H11 3.0280 no 1_565
H9 H12 3.5483 no 4_556
H10 O1 2.9354 no 3_445
H10 O2 2.5661 no 3_455
H10 C1 3.3095 no 3_455
H10 C2 3.4552 no 3_445
H10 C3 3.0430 no 3_445
H10 C7 3.2485 no 3_455
H10 H3 3.2682 no 4_546
H10 H3A 2.7510 no 3_445
H10 H7 2.4364 no 3_455
H10 H12 3.0490 no 4_556
H11 O1 2.9230 no 3_445
H11 N1 2.7905 no 4_546
H11 C1 3.4207 no 3_445
H11 C8 3.5519 no 1_545
H11 C8 3.0933 no 4_546
H11 C9 3.3416 no 1_545
H11 C9 3.3757 no 4_546
H11 C10 3.3750 no 4_546
H11 C11 3.0951 no 4_546
H11 C12 2.7723 no 4_546
H11 H8 3.4068 no 1_545
H11 H9 3.0280 no 1_545
H11 H12 3.1410 no 4_546
H12 O3 2.6943 no 1_545
H12 C9 3.2845 no 4_546
H12 C10 2.9774 no 4_546
H12 C11 3.3858 no 4_546
H12 H3 2.6819 no 1_545
H12 H3 2.6420 no 2_646
H12 H8 3.1028 no 1_545
H12 H9 3.5483 no 4_546
H12 H10 3.0490 no 4_546
H12 H11 3.1410 no 4_556

loop_
_geom_hbond_atom_site_label_D
_geom_hbond_atom_site_label_H
_geom_hbond_atom_site_label_A
_geom_hbond_site_symmetry_H
_geom_hbond_site_symmetry_A
_geom_hbond_distance_DA
_geom_hbond_distance_DH
_geom_hbond_distance_HA
_geom_hbond_angle_DHA
_geom_hbond_publ_flag
O3 H3 O2 . 2_666 2.781(5) 0.840 2.027 149.1 no
O3 H3 O2 2_656 1_565 2.781(5) 0.840 2.027 149.1 no

loop_
_geom_torsion_atom_site_label_1
_geom_torsion_atom_site_label_2
_geom_torsion_atom_site_label_3
_geom_torsion_atom_site_label_4
_geom_torsion
_geom_torsion_publ_flag
_geom_torsion_site_symmetry_1
_geom_torsion_site_symmetry_3
_geom_torsion_site_symmetry_4
O3 Cu1 O1 C1 166.7(4) no . . .
O1 Cu1 N1 C8 58.3(3) no . . .
O1 Cu1 N1 C12 -123.3(3) no . . .
N1 Cu1 O1 C1 68.1(4) no . . .
O1 Cu1 N1 C8 -114.6(3) no . 2_656 2_656
O1 Cu1 N1 C12 63.7(4) no . 2_656 2_656
N1 Cu1 O1 C1 -94.9(4) no 2_656 . .
O3 Cu1 O1 C1 166.7(4) no . 2_656 2_656
O1 Cu1 N1 C8 -114.6(3) no 2_656 . .
O1 Cu1 N1 C12 63.7(4) no 2_656 . .
N1 Cu1 O1 C1 -94.9(4) no . 2_656 2_656
O1 Cu1 N1 C8 58.3(3) no 2_656 2_656 2_656
O1 Cu1 N1 C12 -123.3(3) no 2_656 2_656 2_656
N1 Cu1 O1 C1 68.1(4) no 2_656 2_656 2_656
O3 Cu1 N1 C8 -27.9(3) no . . .
O3 Cu1 N1 C12 150.4(3) no . . .
O3 Cu1 N1 C8 -27.9(3) no . 2_656 2_656
O3 Cu1 N1 C12 150.4(3) no . 2_656 2_656
Cu1 O1 C1 O2 14.7(11) no . . .
Cu1 O1 C1 C2 -166.0(4) no . . .
Cu1 N1 C8 C9 177.1(3) no . . .
Cu1 N1 C12 C11 -177.8(3) no . . .
C8 N1 C12 C11 0.6(7) no . . .
C12 N1 C8 C9 -1.3(7) no . . .
O1 C1 C2 C3 24.0(11) no . . .
O1 C1 C2 C7 -155.9(6) no . . .
O2 C1 C2 C3 -156.6(7) no . . .
O2 C1 C2 C7 23.4(11) no . . .
C1 C2 C3 C4 -179.6(7) no . . .
C1 C2 C7 C6 177.2(7) no . . .
C3 C2 C7 C6 -2.8(11) no . . .
C7 C2 C3 C4 0.3(11) no . . .
C2 C3 C4 C5 1.8(11) no . . .
C3 C4 C5 Br2 175.5(6) no . . .
C3 C4 C5 C6 -1.5(11) no . . .
Br2 C5 C6 C7 -177.9(5) no . . .
C4 C5 C6 C7 -1.0(12) no . . .
C5 C6 C7 C2 3.1(12) no . . .
N1 C8 C9 C10 0.8(8) no . . .
C8 C9 C10 C11 0.3(8) no . . .
C9 C10 C11 C12 -1.0(8) no . . .
C10 C11 C12 N1 0.5(8) no . . .
